data_7712635
loop_
_publ_author_name
'Volostnykh, Marina V.'
'Kirakosyan, Gayane'
'Sinelshchikova, Anna A.'
'Loboda, Polina'
'Dorovatovskii, Pavel'
'Maxim, Mihailov'
'Tsivadze, Aslan Yu'
'Sokolov, Maksim Nailyevich'
'Gorbunova, Yulia G.'

_publ_section_title
;
 Supramolecular Hybrids Based on Ru(II) Porphyrin and Octahedral Mo(II)
 Iodide Cluster
;
_journal_name_full 'Dalton Transactions'
_journal_paper_doi 10.1039/D3DT00251A
_journal_year 2023
_chemical_formula_moiety 'C40 H29 N5 O Ru, 1.561(C0.745 Cl2.235 D0.745), 0.333(C1 Cl3)'
_chemical_formula_sum 'C41.5 H29 Cl4.49 D1.16 N5 O Ru'
_chemical_formula_weight 876.26
_space_group_crystal_system trigonal
_space_group_IT_number 167
_space_group_name_Hall '-R 3 2"c'
_space_group_name_H-M_alt 'R -3 c :H'
_atom_sites_solution_hydrogens geom
_atom_sites_solution_primary dual
_audit_creation_date 2022-05-17
_audit_creation_method
;
Olex2 1.3
(compiled 2020.11.12 svn.r5f609507 for OlexSys, GUI svn.r6408)
;
_audit_update_record
;
2023-02-27 deposited with the CCDC.	2023-03-15 downloaded from the CCDC.
;
_cell_angle_alpha 90
_cell_angle_beta 90
_cell_angle_gamma 120
_cell_formula_units_Z 18
_cell_length_a 15.1883(4)
_cell_length_b 15.1883(4)
_cell_length_c 85.428(4)
_cell_measurement_reflns_used 9981
_cell_measurement_temperature 100(2)
_cell_measurement_theta_max 30.55
_cell_measurement_theta_min 2.46
_cell_volume 17066.7(10)
_computing_cell_refinement 'SAINT V8.40A (Bruker, 2019)'
_computing_data_reduction 'SAINT V8.40A (Bruker, 2019)'
_computing_molecular_graphics 'Olex2 1.3 (Dolomanov et al., 2009)'
_computing_publication_material 'Olex2 1.3 (Dolomanov et al., 2009)'
_computing_structure_refinement 'SHELXL 2018/3 (Sheldrick, 2015)'
_computing_structure_solution 'SHELXT 2018/2 (Sheldrick, 2018)'
_diffrn_ambient_temperature 100(2)
_diffrn_measured_fraction_theta_full 0.998
_diffrn_measured_fraction_theta_max 0.998
_diffrn_measurement_device_type 'Bruker APEX-II CCD'
_diffrn_measurement_method '\f and \w scans'
_diffrn_radiation_type MoK\a
_diffrn_radiation_wavelength 0.71073
_diffrn_reflns_av_R_equivalents 0.0696
_diffrn_reflns_av_unetI/netI 0.0341
_diffrn_reflns_Laue_measured_fraction_full 0.998
_diffrn_reflns_Laue_measured_fraction_max 0.998
_diffrn_reflns_limit_h_max 21
_diffrn_reflns_limit_h_min -17
_diffrn_reflns_limit_k_max 18
_diffrn_reflns_limit_k_min -21
_diffrn_reflns_limit_l_max 121
_diffrn_reflns_limit_l_min -116
_diffrn_reflns_number 74663
_diffrn_reflns_point_group_measured_fraction_full 0.998
_diffrn_reflns_point_group_measured_fraction_max 0.998
_diffrn_reflns_theta_full 25.242
_diffrn_reflns_theta_max 30.554
_diffrn_reflns_theta_min 2.457
_diffrn_source_current 1.4
_diffrn_source_power 0.07
_diffrn_source_voltage 50.0
_diffrn_standards_number 0
_exptl_absorpt_coefficient_mu 0.771
_exptl_absorpt_correction_T_max 1.0000
_exptl_absorpt_correction_T_min 0.8276
_exptl_absorpt_correction_type multi-scan
_exptl_absorpt_process_details
;
SADABS-2016/2 (Bruker,2016/2) was used for absorption correction.
wR2(int) was 0.1477 before and 0.0722 after correction.
The Ratio of minimum to maximum transmission is 0.8276.
The \l/2 correction factor is Not present.
;
_exptl_crystal_colour 'dark violet'
_exptl_crystal_colour_modifier dark
_exptl_crystal_colour_primary violet
_exptl_crystal_density_diffrn 1.535
_exptl_crystal_description hexagonal
_exptl_crystal_F_000 7965
_exptl_crystal_recrystallization_method 'CDCL3, piridine'
_exptl_crystal_size_max 0.36
_exptl_crystal_size_mid 0.2
_exptl_crystal_size_min 0.16
_refine_diff_density_max 2.851
_refine_diff_density_min -2.844
_refine_diff_density_rms 0.129
_refine_ls_extinction_method none
_refine_ls_goodness_of_fit_ref 1.102
_refine_ls_hydrogen_treatment constr
_refine_ls_matrix_type full
_refine_ls_number_parameters 278
_refine_ls_number_reflns 5828
_refine_ls_number_restraints 0
_refine_ls_restrained_S_all 1.102
_refine_ls_R_factor_all 0.0768
_refine_ls_R_factor_gt 0.0637
_refine_ls_shift/su_max 0.001
_refine_ls_shift/su_mean 0.000
_refine_ls_structure_factor_coef Fsqd
_refine_ls_weighting_details 'w=1/[\s^2^(Fo^2^)+(0.0689P)^2^+176.9631P] where P=(Fo^2^+2Fc^2^)/3'
_refine_ls_weighting_scheme calc
_refine_ls_wR_factor_gt 0.1614
_refine_ls_wR_factor_ref 0.1712
_reflns_Friedel_coverage 0.000
_reflns_number_gt 4868
_reflns_number_total 5828
_reflns_threshold_expression 'I > 2\s(I)'
_cod_data_source_file d3dt00251a2.cif
_cod_data_source_block hex_0m
_cod_original_cell_volume 17066.7(11)
_cod_original_sg_symbol_H-M 'R -3 c'
_cod_original_formula_sum 'C41.50 H29 Cl4.49 D1.16 N5 O Ru'
_cod_database_code 7712635
_shelx_shelxl_version_number 2018/3
_shelx_space_group_comment
;
The symmetry employed for this shelxl refinement is uniquely defined
by the following loop, which should always be used as a source of
symmetry information in preference to the above space-group names.
They are only intended as comments.
;
_olex2_refinement_description
;
1. Others
 Sof(Cl2A)=1-FVAR(1)
 Sof(D24A)=0.33333*(1-FVAR(2))
 Sof(D24)=0.33333*FVAR(2)
 Sof(Cl2)=FVAR(1)
 Sof(Cl1)=1-FVAR(2)
 Sof(C22)=Sof(D22)=0.33333*(1-FVAR(3))
 Fixed Sof: C12(0.8333) H12(0.8333) C13(0.8333) H13(0.8333) C16(0.8333)
 H16(0.8333) C16A(0.1667) H16A(0.1667) C17(0.8333) H17(0.8333) C17A(0.1667)
 H17A(0.1667) Cl4(0.1667) C25(0.1667) C12A(0.1667) H12A(0.1667) C13A(0.1667)
 H13A(0.1667)
2.a Ternary CH refined with riding coordinates:
 C22(D22), C24(D24), C24(D24A)
2.b Aromatic/amide H refined with riding coordinates:
 C2(H2), C3(H3), C7(H7), C8(H8), C10(H10), C12(H12), C13(H13), C16(H16),
 C16A(H16A), C17(H17), C17A(H17A), C19(H19), C20(H20), C21(H21), C12A(H12A),
 C13A(H13A)
2.c Idealised Me refined as rotating group:
 C15(H15A,H15B,H15C)
;
_smtbx_masks_void_probe_radius 1.2
_smtbx_masks_void_truncation_radius 1.2
_olex2_submission_special_instructions 'No special instructions were received'

loop_
_space_group_symop_operation_xyz
'x, y, z'
'-y, x-y, z'
'-x+y, -x, z'
'y, x, -z+1/2'
'x-y, -y, -z+1/2'
'-x, -x+y, -z+1/2'
'x+2/3, y+1/3, z+1/3'
'-y+2/3, x-y+1/3, z+1/3'
'-x+y+2/3, -x+1/3, z+1/3'
'y+2/3, x+1/3, -z+5/6'
'x-y+2/3, -y+1/3, -z+5/6'
'-x+2/3, -x+y+1/3, -z+5/6'
'x+1/3, y+2/3, z+2/3'
'-y+1/3, x-y+2/3, z+2/3'
'-x+y+1/3, -x+2/3, z+2/3'
'y+1/3, x+2/3, -z+7/6'
'x-y+1/3, -y+2/3, -z+7/6'
'-x+1/3, -x+y+2/3, -z+7/6'
'-x, -y, -z'
'y, -x+y, -z'
'x-y, x, -z'
'-y, -x, z-1/2'
'-x+y, y, z-1/2'
'x, x-y, z-1/2'
'-x+2/3, -y+1/3, -z+1/3'
'y+2/3, -x+y+1/3, -z+1/3'
'x-y+2/3, x+1/3, -z+1/3'
'-y+2/3, -x+1/3, z-1/6'
'-x+y+2/3, y+1/3, z-1/6'
'x+2/3, x-y+1/3, z-1/6'
'-x+1/3, -y+2/3, -z+2/3'
'y+1/3, -x+y+2/3, -z+2/3'
'x-y+1/3, x+2/3, -z+2/3'
'-y+1/3, -x+2/3, z+1/6'
'-x+y+1/3, y+2/3, z+1/6'
'x+1/3, x-y+2/3, z+1/6'

loop_
_atom_site_label
_atom_site_type_symbol
_atom_site_fract_x
_atom_site_fract_y
_atom_site_fract_z
_atom_site_U_iso_or_equiv
_atom_site_adp_type
_atom_site_occupancy
_atom_site_site_symmetry_order
_atom_site_calc_flag
_atom_site_refinement_flags_posn
_atom_site_refinement_flags_adp
_atom_site_refinement_flags_occupancy
_atom_site_disorder_assembly
_atom_site_disorder_group
Ru1 Ru 0.29808(2) 0.333333 0.583333 0.02245(12) Uani 1 2 d S T P . .
O1 O 0.4948(3) 0.333333 0.583333 0.0563(13) Uani 1 2 d S T P . .
N1 N 0.2389(2) 0.2246(2) 0.56613(3) 0.0251(6) Uani 1 1 d . . . . .
N2 N 0.3484(2) 0.4425(2) 0.56619(3) 0.0253(6) Uani 1 1 d . . . . .
N3 N 0.1532(3) 0.333333 0.583333 0.0240(8) Uani 1 2 d S T P . .
C1 C 0.1844(3) 0.1217(3) 0.56871(4) 0.0284(7) Uani 1 1 d . . . . .
C2 C 0.1603(3) 0.0692(3) 0.55386(4) 0.0333(8) Uani 1 1 d . . . . .
H2 H 0.123000 -0.000805 0.552370 0.040 Uiso 1 1 calc R U . . .
C3 C 0.2021(3) 0.1405(3) 0.54258(4) 0.0316(7) Uani 1 1 d . . . . .
H3 H 0.199702 0.128518 0.531868 0.038 Uiso 1 1 calc R U . . .
C4 C 0.2515(3) 0.2395(3) 0.55018(4) 0.0262(7) Uani 1 1 d . . . . .
C5 C 0.3015(3) 0.3335(3) 0.54265(4) 0.0262(7) Uani 1 1 d . . . . .
C6 C 0.3453(3) 0.4275(3) 0.55017(4) 0.0267(7) Uani 1 1 d . . . . .
C7 C 0.3922(3) 0.5260(3) 0.54259(4) 0.0322(7) Uani 1 1 d . . . . .
H7 H 0.399815 0.537931 0.531864 0.039 Uiso 1 1 calc R U . . .
C8 C 0.4229(3) 0.5972(3) 0.55392(4) 0.0335(8) Uani 1 1 d . . . . .
H8 H 0.455644 0.667222 0.552457 0.040 Uiso 1 1 calc R U . . .
C9 C 0.3956(3) 0.5445(3) 0.56872(4) 0.0290(7) Uani 1 1 d . . . . .
C10 C 0.4156(3) 0.5916(3) 0.58333(4) 0.0301(7) Uani 1 1 d . . . . .
H10 H 0.445343 0.662007 0.583313 0.036 Uiso 1 1 calc R U . . .
C11 C 0.3079(3) 0.3337(3) 0.52514(4) 0.0301(7) Uani 1 1 d . . . . .
C12 C 0.3990(4) 0.3652(5) 0.51758(5) 0.0262(8) Uani 0.8333 1 d . . P A 1
H12 H 0.457522 0.384978 0.523460 0.031 Uiso 0.8333 1 calc R U P A 1
C13 C 0.4054(4) 0.3679(5) 0.50132(5) 0.0277(9) Uani 0.8333 1 d . . P A 1
H13 H 0.468150 0.390417 0.496570 0.033 Uiso 0.8333 1 calc R U P A 1
C14 C 0.3215(3) 0.3383(4) 0.49219(4) 0.0388(9) Uani 1 1 d . . . . .
C15 C 0.3289(4) 0.3433(4) 0.47445(5) 0.0468(11) Uani 1 1 d . . . . .
H15A H 0.392727 0.350155 0.471283 0.070 Uiso 1 1 calc R U . . .
H15B H 0.324622 0.400761 0.470785 0.070 Uiso 1 1 calc R U . . .
H15C H 0.274236 0.282114 0.470078 0.070 Uiso 1 1 calc R U . . .
C16 C 0.2264(4) 0.2969(4) 0.49955(5) 0.0379(11) Uani 0.8333 1 d . . P A 1
H16 H 0.167632 0.270948 0.493540 0.045 Uiso 0.8333 1 calc R U P A 1
C16A C 0.2768(16) 0.4039(16) 0.5004(2) 0.027(4) Uiso 0.1667 1 d . . P A 2
H16A H 0.258021 0.443961 0.494709 0.033 Uiso 0.1667 1 calc R U P A 2
C17 C 0.2196(3) 0.2945(4) 0.51591(5) 0.0343(10) Uani 0.8333 1 d . . P A 1
H17 H 0.156277 0.266771 0.520695 0.041 Uiso 0.8333 1 calc R U P A 1
C17A C 0.2685(14) 0.3961(15) 0.5167(2) 0.023(3) Uiso 0.1667 1 d . . P A 2
H17A H 0.239839 0.428122 0.522289 0.028 Uiso 0.1667 1 calc R U P A 2
C18 C 0.4186(3) 0.333333 0.583333 0.0298(10) Uani 1 2 d S T P . .
C19 C 0.1076(3) 0.3341(3) 0.56988(4) 0.0256(6) Uani 1 1 d . . . . .
H19 H 0.138642 0.334707 0.560465 0.031 Uiso 1 1 calc R U . . .
C20 C 0.0157(3) 0.3341(3) 0.56943(4) 0.0286(7) Uani 1 1 d . . . . .
H20 H -0.013465 0.334579 0.559884 0.034 Uiso 1 1 calc R U . . .
C21 C -0.0316(3) 0.333333 0.583333 0.0298(10) Uani 1 2 d S T P . .
H21 H -0.092824 0.333336 0.583334 0.036 Uiso 1 2 calc R U P . .
Cl1 Cl 0.31845(14) 0.54875(13) 0.49653(3) 0.0592(7) Uani 0.745(6) 1 d . . P B 1
C22 C 0.333333 0.666667 0.49067(14) 0.041(2) Uani 0.745(6) 3 d S T P B 1
D22 D 0.333333 0.666664 0.479201 0.050 Uiso 0.745(6) 3 calc R U P B 1
Cl2 Cl 0.5584(3) 0.2258(3) 0.55041(3) 0.1072(19) Uani 0.669(10) 1 d . . P C 1
Cl2A Cl 0.522(2) 0.282(2) 0.5484(3) 0.336(14) Uiso 0.331(10) 1 d . . P C 2
C24 C 0.666667 0.333333 0.55769(12) 0.075(3) Uani 1 3 d S T P . .
D24 D 0.666673 0.333339 0.569159 0.090 Uiso 0.669(10) 3 calc R U P C 1
D24A D 0.666665 0.333332 0.569159 0.090 Uiso 0.331(10) 3 calc R U P C 2
Cl3 Cl 0.000000 0.000000 0.51690(2) 0.0633(6) Uani 1 3 d S T P . .
Cl4 Cl 0.1044(4) 0.1724(4) 0.50164(7) 0.0362(11) Uani 0.1667 1 d . . P D 2
C25 C -0.0059(17) 0.0495(14) 0.5007(2) 0.020(3) Uiso 0.1667 1 d . . P D 2
C12A C 0.378(2) 0.324(2) 0.5178(3) 0.028(6) Uiso 0.1667 1 d . . P A 2
H12A H 0.422458 0.311569 0.523556 0.034 Uiso 0.1667 1 calc R U P A 2
C13A C 0.387(2) 0.331(2) 0.5010(3) 0.027(6) Uiso 0.1667 1 d . . P A 2
H13A H 0.441668 0.329697 0.496333 0.033 Uiso 0.1667 1 calc R U P A 2

loop_
_atom_site_aniso_label
_atom_site_aniso_U_11
_atom_site_aniso_U_22
_atom_site_aniso_U_33
_atom_site_aniso_U_23
_atom_site_aniso_U_13
_atom_site_aniso_U_12
Ru1 0.02547(15) 0.0350(2) 0.01003(16) -0.00035(12) -0.00017(6) 0.01751(11)
O1 0.0462(17) 0.096(4) 0.043(3) 0.004(3) 0.0018(13) 0.048(2)
N1 0.0307(14) 0.0382(16) 0.0133(11) -0.0010(10) -0.0007(10) 0.0225(13)
N2 0.0265(13) 0.0367(15) 0.0140(11) 0.0011(10) 0.0001(10) 0.0167(12)
N3 0.0264(13) 0.033(2) 0.0148(15) -0.0007(14) -0.0004(7) 0.0166(10)
C1 0.0340(17) 0.0380(18) 0.0191(14) -0.0030(12) -0.0013(12) 0.0223(15)
C2 0.0376(19) 0.043(2) 0.0239(15) -0.0103(14) -0.0048(13) 0.0240(17)
C3 0.0333(17) 0.049(2) 0.0193(14) -0.0105(14) -0.0054(13) 0.0260(17)
C4 0.0275(15) 0.0434(19) 0.0135(12) -0.0041(12) -0.0006(11) 0.0221(15)
C5 0.0264(15) 0.046(2) 0.0109(12) -0.0012(12) 0.0004(10) 0.0221(15)
C6 0.0281(15) 0.0410(19) 0.0144(13) 0.0022(12) 0.0026(11) 0.0197(15)
C7 0.0358(18) 0.046(2) 0.0190(14) 0.0081(14) 0.0056(13) 0.0231(16)
C8 0.0365(19) 0.042(2) 0.0232(15) 0.0089(14) 0.0058(14) 0.0203(16)
C9 0.0272(16) 0.0379(18) 0.0219(15) 0.0027(13) 0.0020(12) 0.0164(14)
C10 0.0310(17) 0.0343(18) 0.0231(15) -0.0012(13) 0.0005(13) 0.0150(14)
C11 0.0304(17) 0.053(2) 0.0117(13) 0.0010(13) 0.0007(11) 0.0249(16)
C12 0.027(2) 0.038(3) 0.0150(17) -0.0015(17) 0.0000(14) 0.017(2)
C13 0.030(2) 0.039(3) 0.0148(18) -0.0019(19) 0.0050(15) 0.018(2)
C14 0.039(2) 0.064(3) 0.0138(15) 0.0026(15) 0.0018(13) 0.026(2)
C15 0.047(2) 0.073(3) 0.0147(16) 0.0032(17) 0.0035(15) 0.025(2)
C16 0.034(2) 0.061(3) 0.0171(17) -0.0006(18) -0.0040(16) 0.022(2)
C17 0.0272(19) 0.055(3) 0.0186(18) 0.0032(17) 0.0021(14) 0.019(2)
C18 0.0303(16) 0.046(3) 0.018(2) 0.0011(19) 0.0005(9) 0.0229(15)
C19 0.0310(16) 0.0347(17) 0.0140(12) -0.0019(12) -0.0022(11) 0.0186(14)
C20 0.0326(17) 0.0409(19) 0.0160(14) -0.0021(12) -0.0039(12) 0.0211(15)
C21 0.0306(17) 0.041(3) 0.021(2) -0.0014(19) -0.0007(10) 0.0204(13)
Cl1 0.0535(10) 0.0452(9) 0.0811(14) 0.0063(8) -0.0131(8) 0.0263(8)
C22 0.033(3) 0.033(3) 0.058(6) 0.000 0.000 0.0165(14)
Cl2 0.095(2) 0.107(3) 0.0562(16) -0.0085(14) 0.0034(14) 0.0031(18)
C24 0.092(5) 0.092(5) 0.042(5) 0.000 0.000 0.046(3)
Cl3 0.0854(10) 0.0854(10) 0.0192(7) 0.000 0.000 0.0427(5)
Cl4 0.035(3) 0.030(2) 0.034(3) 0.001(2) -0.009(2) 0.010(2)

loop_
_atom_type_symbol
_atom_type_description
_atom_type_scat_dispersion_real
_atom_type_scat_dispersion_imag
_atom_type_scat_source
C C 0.0033 0.0016 'International Tables Vol C Tables 4.2.6.8 and 6.1.1.4'
H H 0.0000 0.0000 'International Tables Vol C Tables 4.2.6.8 and 6.1.1.4'
Cl Cl 0.1484 0.1585 'International Tables Vol C Tables 4.2.6.8 and 6.1.1.4'
D D 0.0000 0.0000 'International Tables Vol C Tables 4.2.6.8 and 6.1.1.4'
N N 0.0061 0.0033 'International Tables Vol C Tables 4.2.6.8 and 6.1.1.4'
O O 0.0106 0.0060 'International Tables Vol C Tables 4.2.6.8 and 6.1.1.4'
Ru Ru -1.2594 0.8363 'International Tables Vol C Tables 4.2.6.8 and 6.1.1.4'

loop_
_geom_angle_atom_site_label_1
_geom_angle_atom_site_label_2
_geom_angle_atom_site_label_3
_geom_angle
_geom_angle_site_symmetry_1
_geom_angle_site_symmetry_3
_geom_angle_publ_flag
N1 Ru1 N1 175.89(16) . 17 ?
N1 Ru1 N3 87.94(8) 17 . ?
N1 Ru1 N3 87.94(8) . . ?
N2 Ru1 N1 88.57(12) . . ?
N2 Ru1 N1 88.59(12) 17 17 ?
N2 Ru1 N1 91.29(12) 17 . ?
N2 Ru1 N1 91.29(12) . 17 ?
N2 Ru1 N2 176.36(16) . 17 ?
N2 Ru1 N3 88.18(8) 17 . ?
N2 Ru1 N3 88.18(8) . . ?
C18 Ru1 N1 92.06(8) . 17 ?
C18 Ru1 N1 92.06(8) . . ?
C18 Ru1 N2 91.82(8) . . ?
C18 Ru1 N2 91.82(8) . 17 ?
C18 Ru1 N3 180.0 . . ?
C1 N1 Ru1 125.0(2) . . ?
C1 N1 C4 107.5(3) . . ?
C4 N1 Ru1 127.4(3) . . ?
C6 N2 Ru1 127.2(3) . . ?
C9 N2 Ru1 125.3(2) . . ?
C9 N2 C6 107.4(3) . . ?
C19 N3 Ru1 121.3(2) . . ?
C19 N3 Ru1 121.3(2) 17 . ?
C19 N3 C19 117.4(4) . 17 ?
N1 C1 C2 109.3(3) . . ?
N1 C1 C10 125.5(3) . 17 ?
C10 C1 C2 125.3(4) 17 . ?
C1 C2 H2 126.4 . . ?
C3 C2 C1 107.2(4) . . ?
C3 C2 H2 126.4 . . ?
C2 C3 H3 126.2 . . ?
C2 C3 C4 107.7(3) . . ?
C4 C3 H3 126.2 . . ?
N1 C4 C3 108.3(3) . . ?
N1 C4 C5 125.7(3) . . ?
C5 C4 C3 126.0(3) . . ?
C4 C5 C6 124.9(3) . . ?
C4 C5 C11 117.6(3) . . ?
C6 C5 C11 117.4(3) . . ?
N2 C6 C5 125.7(3) . . ?
N2 C6 C7 108.3(3) . . ?
C5 C6 C7 126.0(3) . . ?
C6 C7 H7 126.2 . . ?
C8 C7 C6 107.5(3) . . ?
C8 C7 H7 126.2 . . ?
C7 C8 H8 126.4 . . ?
C7 C8 C9 107.2(4) . . ?
C9 C8 H8 126.4 . . ?
N2 C9 C8 109.5(3) . . ?
N2 C9 C10 125.6(3) . . ?
C10 C9 C8 124.9(4) . . ?
C1 C10 C9 127.3(4) 17 . ?
C1 C10 H10 116.4 17 . ?
C9 C10 H10 116.4 . . ?
C5 C11 C17A 115.2(8) . . ?
C12 C11 C5 121.4(3) . . ?
C12 C11 C17 117.6(3) . . ?
C17 C11 C5 120.8(3) . . ?
C12A C11 C5 122.4(13) . . ?
C12A C11 C17A 116.0(15) . . ?
C11 C12 H12 119.3 . . ?
C11 C12 C13 121.4(4) . . ?
C13 C12 H12 119.3 . . ?
C12 C13 H13 119.3 . . ?
C14 C13 C12 121.5(4) . . ?
C14 C13 H13 119.3 . . ?
C13 C14 C15 121.3(4) . . ?
C13 C14 C16 118.3(4) . . ?
C15 C14 C16A 116.6(8) . . ?
C16 C14 C15 120.3(4) . . ?
C13A C14 C15 122.8(14) . . ?
C13A C14 C16A 112.2(15) . . ?
C14 C15 H15A 109.5 . . ?
C14 C15 H15B 109.5 . . ?
C14 C15 H15C 109.5 . . ?
H15A C15 H15B 109.5 . . ?
H15A C15 H15C 109.5 . . ?
H15B C15 H15C 109.5 . . ?
C14 C16 H16 119.8 . . ?
C17 C16 C14 120.4(4) . . ?
C17 C16 H16 119.8 . . ?
C14 C16A H16A 122.3 . . ?
C17A C16A C14 115.4(16) . . ?
C17A C16A H16A 122.3 . . ?
C11 C17 H17 119.8 . . ?
C16 C17 C11 120.4(4) . . ?
C16 C17 H17 119.8 . . ?
C11 C17A H17A 120.8 . . ?
C16A C17A C11 118.3(16) . . ?
C16A C17A H17A 120.8 . . ?
O1 C18 Ru1 180.0 . . ?
N3 C19 H19 118.6 . . ?
N3 C19 C20 122.9(3) . . ?
C20 C19 H19 118.6 . . ?
C19 C20 H20 120.3 . . ?
C21 C20 C19 119.4(3) . . ?
C21 C20 H20 120.3 . . ?
C20 C21 C20 118.1(5) . 17 ?
C20 C21 H21 121.0 17 . ?
C20 C21 H21 121.0 . . ?
Cl1 C22 Cl1 112.3(3) 2_665 . ?
Cl1 C22 Cl1 112.3(3) 3_565 . ?
Cl1 C22 Cl1 112.3(3) 3_565 2_665 ?
Cl1 C22 D22 106.5 2_665 . ?
Cl1 C22 D22 106.5 . . ?
Cl1 C22 D22 106.5 3_565 . ?
Cl2 C24 Cl2 108.1(3) 2_655 3_665 ?
Cl2 C24 Cl2 108.1(3) 2_655 . ?
Cl2 C24 Cl2 108.1(3) . 3_665 ?
Cl2 C24 Cl2A 74.1(9) . 2_655 ?
Cl2 C24 Cl2A 36.5(9) 3_665 3_665 ?
Cl2 C24 Cl2A 74.1(9) 2_655 3_665 ?
Cl2 C24 Cl2A 36.5(9) 2_655 2_655 ?
Cl2 C24 Cl2A 132.5(9) . 3_665 ?
Cl2 C24 Cl2A 132.4(9) 3_665 2_655 ?
Cl2 C24 D24 110.8 3_665 . ?
Cl2 C24 D24 110.8 . . ?
Cl2 C24 D24 110.8 2_655 . ?
Cl2A C24 Cl2A 106.5(9) 2_655 . ?
Cl2A C24 Cl2A 106.5(8) 3_665 . ?
Cl2A C24 D24A 112.3 2_655 . ?
Cl2A C24 D24A 112.3 3_665 . ?
Cl2A C24 D24A 112.3 . . ?
C25 Cl3 C25 48.0(10) 19_556 20_556 ?
C25 Cl3 C25 28.2(4) . 21_556 ?
C25 Cl3 C25 58.1(10) 3 21_556 ?
C25 Cl3 C25 48.0(10) 21_556 20_556 ?
C25 Cl3 C25 28.2(4) . 20_556 ?
C25 Cl3 C25 51.4(10) 3 . ?
C25 Cl3 C25 51.4(10) 2 3 ?
C25 Cl3 C25 58.1(10) 2 20_556 ?
C25 Cl3 C25 51.4(10) 2 . ?
C25 Cl3 C25 28.2(4) 2 21_556 ?
C25 Cl3 C25 28.2(4) 3 20_556 ?
Cl4 Cl4 Cl4 118.55(12) 21_556 20_556 ?
C25 Cl4 Cl4 50.6(8) 20_556 20_556 ?
C25 Cl4 Cl4 39.8(4) 3 20_556 ?
C25 Cl4 Cl4 77.5(6) . 20_556 ?
C25 Cl4 C25 12.5(9) 20_556 3 ?
C25 Cl4 C25 38.0(10) . 3 ?
C25 Cl4 C25 27.0(8) 20_556 . ?
Cl3 C25 Cl3 121.9(10) . 19_556 ?
Cl3 C25 Cl4 84.3(9) . 2 ?
Cl3 C25 Cl4 88.1(9) 19_556 2 ?
Cl3 C25 Cl4 102.1(11) . . ?
Cl3 C25 Cl4 105.8(11) 19_556 . ?
Cl3 C25 C25 64.2(12) . 19_556 ?
Cl4 C25 Cl3 123.8(13) 21_556 . ?
Cl4 C25 Cl4 87.1(8) 21_556 . ?
C25 C25 Cl3 64.3(5) 3 . ?
C25 C25 Cl3 83(2) 20_556 . ?
C25 C25 Cl3 64.3(5) 2 . ?
C25 C25 Cl3 83(2) 21_556 . ?
C25 C25 Cl4 120(2) 19_556 . ?
C25 C25 Cl4 90(2) 3 . ?
C25 C25 Cl4 150(2) 2 . ?
C25 C25 Cl4 61(2) 20_556 . ?
C25 C25 Cl4 174(3) 21_556 . ?
C25 C25 C25 117.8(14) 20_556 21_556 ?
C25 C25 C25 31.1(7) 20_556 3 ?
C25 C25 C25 90.00(3) 21_556 3 ?
C11 C12A H12A 119.1 . . ?
C11 C12A C13A 122(2) . . ?
C13A C12A H12A 119.1 . . ?
C14 C13A C12A 122(3) . . ?
C14 C13A H13A 118.9 . . ?
C12A C13A H13A 118.9 . . ?

loop_
_geom_bond_atom_site_label_1
_geom_bond_atom_site_label_2
_geom_bond_distance
_geom_bond_site_symmetry_2
_geom_bond_publ_flag
Ru1 N1 2.052(3) 17 ?
Ru1 N1 2.052(3) . ?
Ru1 N2 2.052(3) 17 ?
Ru1 N2 2.052(3) . ?
Ru1 N3 2.200(4) . ?
Ru1 C18 1.830(5) . ?
O1 C18 1.157(7) . ?
N1 C1 1.372(5) . ?
N1 C4 1.378(4) . ?
N2 C6 1.384(4) . ?
N2 C9 1.361(5) . ?
N3 C19 1.345(4) 17 ?
N3 C19 1.345(4) . ?
C1 C2 1.445(5) . ?
C1 C10 1.393(5) 17 ?
C2 H2 0.9300 . ?
C2 C3 1.348(6) . ?
C3 H3 0.9300 . ?
C3 C4 1.456(5) . ?
C4 C5 1.395(5) . ?
C5 C6 1.395(5) . ?
C5 C11 1.499(4) . ?
C6 C7 1.448(5) . ?
C7 H7 0.9300 . ?
C7 C8 1.349(6) . ?
C8 H8 0.9300 . ?
C8 C9 1.442(5) . ?
C9 C10 1.394(5) . ?
C10 H10 0.9300 . ?
C11 C12 1.379(6) . ?
C11 C17 1.406(5) . ?
C11 C17A 1.53(2) . ?
C11 C12A 1.30(3) . ?
C12 H12 0.9300 . ?
C12 C13 1.391(6) . ?
C13 H13 0.9300 . ?
C13 C14 1.364(7) . ?
C14 C15 1.518(5) . ?
C14 C16 1.402(6) . ?
C14 C16A 1.62(2) . ?
C14 C13A 1.30(3) . ?
C15 H15A 0.9600 . ?
C15 H15B 0.9600 . ?
C15 H15C 0.9600 . ?
C16 H16 0.9300 . ?
C16 C17 1.400(6) . ?
C16A H16A 0.9300 . ?
C16A C17A 1.40(3) . ?
C17 H17 0.9300 . ?
C17A H17A 0.9300 . ?
C19 H19 0.9300 . ?
C19 C20 1.396(5) . ?
C20 H20 0.9300 . ?
C20 C21 1.385(4) . ?
C21 H21 0.9300 . ?
Cl1 C22 1.762(4) . ?
C22 D22 0.9800 . ?
Cl2 C24 1.753(5) . ?
Cl2A C24 2.09(3) . ?
C24 D24 0.9800 . ?
C24 D24A 0.9800 . ?
Cl3 C25 1.599(19) 2 ?
Cl3 C25 1.704(18) 19_556 ?
Cl3 C25 1.599(19) . ?
Cl3 C25 1.704(18) 21_556 ?
Cl3 C25 1.704(18) 20_556 ?
Cl3 C25 1.599(19) 3 ?
Cl4 Cl4 2.302(6) 21_556 ?
Cl4 Cl4 2.302(6) 20_556 ?
Cl4 C25 1.78(2) . ?
Cl4 C25 2.25(2) 3 ?
Cl4 C25 1.553(19) 20_556 ?
C25 C25 0.810(17) 20_556 ?
C25 C25 1.61(3) 19_556 ?
C25 C25 1.39(3) 2 ?
C25 C25 1.39(3) 3 ?
C25 C25 0.810(17) 21_556 ?
C12A H12A 0.9300 . ?
C12A C13A 1.44(4) . ?
C13A H13A 0.9300 . ?

loop_
_geom_torsion_atom_site_label_1
_geom_torsion_atom_site_label_2
_geom_torsion_atom_site_label_3
_geom_torsion_atom_site_label_4
_geom_torsion
_geom_torsion_site_symmetry_1
_geom_torsion_site_symmetry_2
_geom_torsion_site_symmetry_3
_geom_torsion_site_symmetry_4
_geom_torsion_publ_flag
Ru1 N1 C1 C2 -176.7(2) . . . . ?
Ru1 N1 C1 C10 2.6(5) . . . 17 ?
Ru1 N1 C4 C3 175.9(2) . . . . ?
Ru1 N1 C4 C5 -5.1(5) . . . . ?
Ru1 N2 C6 C5 4.0(5) . . . . ?
Ru1 N2 C6 C7 -178.0(2) . . . . ?
Ru1 N2 C9 C8 178.0(2) . . . . ?
Ru1 N2 C9 C10 -1.5(5) . . . . ?
Ru1 N3 C19 C20 180.0(3) . . . . ?
N1 C1 C2 C3 1.2(4) . . . . ?
N1 C4 C5 C6 -1.0(5) . . . . ?
N1 C4 C5 C11 179.5(3) . . . . ?
N2 C6 C7 C8 0.5(4) . . . . ?
N2 C9 C10 C1 3.2(6) . . . 17 ?
N3 C19 C20 C21 0.1(5) . . . . ?
C1 N1 C4 C3 0.0(4) . . . . ?
C1 N1 C4 C5 179.0(3) . . . . ?
C1 C2 C3 C4 -1.1(4) . . . . ?
C2 C3 C4 N1 0.7(4) . . . . ?
C2 C3 C4 C5 -178.2(3) . . . . ?
C3 C4 C5 C6 177.7(3) . . . . ?
C3 C4 C5 C11 -1.7(5) . . . . ?
C4 N1 C1 C2 -0.7(4) . . . . ?
C4 N1 C1 C10 178.7(3) . . . 17 ?
C4 C5 C6 N2 1.6(6) . . . . ?
C4 C5 C6 C7 -176.1(3) . . . . ?
C4 C5 C11 C12 -110.8(5) . . . . ?
C4 C5 C11 C17 64.5(5) . . . . ?
C4 C5 C11 C17A 126.1(9) . . . . ?
C4 C5 C11 C12A -83.2(16) . . . . ?
C5 C6 C7 C8 178.5(4) . . . . ?
C5 C11 C12 C13 -178.2(5) . . . . ?
C5 C11 C17 C16 178.6(4) . . . . ?
C5 C11 C17A C16A 176.9(14) . . . . ?
C5 C11 C12A C13A -175.8(18) . . . . ?
C6 N2 C9 C8 0.7(4) . . . . ?
C6 N2 C9 C10 -178.8(3) . . . . ?
C6 C5 C11 C12 69.7(5) . . . . ?
C6 C5 C11 C17 -115.0(4) . . . . ?
C6 C5 C11 C17A -53.4(9) . . . . ?
C6 C5 C11 C12A 97.2(16) . . . . ?
C6 C7 C8 C9 -0.1(4) . . . . ?
C7 C8 C9 N2 -0.4(4) . . . . ?
C7 C8 C9 C10 179.2(4) . . . . ?
C8 C9 C10 C1 -176.2(4) . . . 17 ?
C9 N2 C6 C5 -178.8(3) . . . . ?
C9 N2 C6 C7 -0.7(4) . . . . ?
C10 C1 C2 C3 -178.2(4) 17 . . . ?
C11 C5 C6 N2 -178.9(3) . . . . ?
C11 C5 C6 C7 3.4(5) . . . . ?
C11 C12 C13 C14 -0.9(9) . . . . ?
C11 C12A C13A C14 -6(4) . . . . ?
C12 C11 C17 C16 -6.0(7) . . . . ?
C12 C13 C14 C15 178.8(5) . . . . ?
C12 C13 C14 C16 -5.1(9) . . . . ?
C13 C14 C16 C17 5.4(8) . . . . ?
C14 C16 C17 C11 0.1(8) . . . . ?
C14 C16A C17A C11 4(2) . . . . ?
C15 C14 C16 C17 -178.5(5) . . . . ?
C15 C14 C16A C17A 178.6(13) . . . . ?
C15 C14 C13A C12A -178.5(19) . . . . ?
C16A C14 C13A C12A 35(3) . . . . ?
C17 C11 C12 C13 6.4(8) . . . . ?
C17A C11 C12A C13A -25(3) . . . . ?
C19 N3 C19 C20 0.0(3) 17 . . . ?
C19 C20 C21 C20 0.0(2) . . . 17 ?
Cl4 Cl4 C25 Cl3 -58.3(8) 20_556 . . 19_556 ?
Cl4 Cl4 C25 Cl3 70.2(8) 20_556 . . . ?
Cl4 Cl4 C25 Cl3 107.5(12) 21_556 . . 19_556 ?
Cl4 Cl4 C25 Cl3 -123.9(13) 21_556 . . . ?
Cl4 Cl4 C25 Cl4 175(3) 20_556 . . 2 ?
Cl4 Cl4 C25 Cl4 -165.9(9) 20_556 . . 21_556 ?
Cl4 Cl4 C25 Cl4 -19(2) 21_556 . . 2 ?
Cl4 Cl4 C25 C25 169(3) 21_556 . . 19_556 ?
Cl4 Cl4 C25 C25 -5(3) 20_556 . . 20_556 ?
Cl4 Cl4 C25 C25 11.0(11) 20_556 . . 2 ?
Cl4 Cl4 C25 C25 161(3) 21_556 . . 20_556 ?
Cl4 Cl4 C25 C25 6.6(3) 20_556 . . 3 ?
Cl4 Cl4 C25 C25 177(100) 21_556 . . 2 ?
Cl4 Cl4 C25 C25 172.5(7) 21_556 . . 3 ?
Cl4 Cl4 C25 C25 3.1(18) 20_556 . . 19_556 ?
C25 Cl3 C25 Cl3 0.001(3) 19_556 . . 19_556 ?
C25 Cl3 C25 Cl3 -33.71(16) 2 . . 19_556 ?
C25 Cl3 C25 Cl3 -59.6(12) 21_556 . . 19_556 ?
C25 Cl3 C25 Cl3 33.71(16) 3 . . 19_556 ?
C25 Cl3 C25 Cl3 59.6(12) 20_556 . . 19_556 ?
C25 Cl3 C25 Cl4 -151.3(19) 2 . . . ?
C25 Cl3 C25 Cl4 -58(2) 20_556 . . . ?
C25 Cl3 C25 Cl4 117.9(14) 3 . . 2 ?
C25 Cl3 C25 Cl4 84.2(14) 19_556 . . 2 ?
C25 Cl3 C25 Cl4 50.5(15) 2 . . 2 ?
C25 Cl3 C25 Cl4 88(3) 21_556 . . 21_556 ?
C25 Cl3 C25 Cl4 -118(2) 19_556 . . . ?
C25 Cl3 C25 Cl4 -84(2) 3 . . . ?
C25 Cl3 C25 Cl4 -178(3) 3 . . 21_556 ?
C25 Cl3 C25 Cl4 114(3) 2 . . 21_556 ?
C25 Cl3 C25 Cl4 148(3) 19_556 . . 21_556 ?
C25 Cl3 C25 Cl4 -177(2) 21_556 . . . ?
C25 Cl3 C25 Cl4 143.8(19) 20_556 . . 2 ?
C25 Cl3 C25 Cl4 24.6(17) 21_556 . . 2 ?
C25 Cl3 C25 Cl4 -153(3) 20_556 . . 21_556 ?
C25 Cl3 C25 C25 -93.3(11) 2 . . 20_556 ?
C25 Cl3 C25 C25 59.6(12) 20_556 . . 19_556 ?
C25 Cl3 C25 C25 67.4(3) 3 . . 2 ?
C25 Cl3 C25 C25 33.71(15) 19_556 . . 2 ?
C25 Cl3 C25 C25 25.9(12) 20_556 . . 3 ?
C25 Cl3 C25 C25 -59.6(12) 21_556 . . 19_556 ?
C25 Cl3 C25 C25 33.71(16) 3 . . 19_556 ?
C25 Cl3 C25 C25 -25.9(12) 3 . . 20_556 ?
C25 Cl3 C25 C25 -33.71(14) 2 . . 19_556 ?
C25 Cl3 C25 C25 -67.4(3) 2 . . 3 ?
C25 Cl3 C25 C25 25.9(12) 2 . . 21_556 ?
C25 Cl3 C25 C25 93.3(11) 3 . . 21_556 ?
C25 Cl3 C25 C25 -25.9(12) 21_556 . . 2 ?
C25 Cl3 C25 C25 -93.3(11) 21_556 . . 3 ?
C25 Cl3 C25 C25 59.6(12) 19_556 . . 21_556 ?
C25 Cl3 C25 C25 93.3(11) 20_556 . . 2 ?
C25 Cl3 C25 C25 119(2) 20_556 . . 21_556 ?
C25 Cl3 C25 C25 -33.71(16) 19_556 . . 3 ?
C25 Cl3 C25 C25 -119(2) 21_556 . . 20_556 ?
C25 Cl3 C25 C25 -59.6(12) 19_556 . . 20_556 ?
C25 Cl4 C25 Cl3 -54(2) 20_556 . . 19_556 ?
C25 Cl4 C25 Cl3 -64.9(9) 3 . . 19_556 ?
C25 Cl4 C25 Cl3 75(2) 20_556 . . . ?
C25 Cl4 C25 Cl3 63.6(8) 3 . . . ?
C25 Cl4 C25 Cl4 -172.5(7) 3 . . 21_556 ?
C25 Cl4 C25 Cl4 168(3) 3 . . 2 ?
C25 Cl4 C25 Cl4 -161(3) 20_556 . . 21_556 ?
C25 Cl4 C25 Cl4 180(100) 20_556 . . 2 ?
C25 Cl4 C25 C25 -3.5(19) 3 . . 19_556 ?
C25 Cl4 C25 C25 11(3) 20_556 . . 3 ?
C25 Cl4 C25 C25 -11(3) 3 . . 20_556 ?
C25 Cl4 C25 C25 15.7(17) 20_556 . . 2 ?
C25 Cl4 C25 C25 7.8(8) 20_556 . . 19_556 ?
C25 Cl4 C25 C25 4.4(11) 3 . . 2 ?
C12A C11 C17A C16A 24(2) . . . . ?
C13A C14 C16A C17A -32(2) . . . . ?

loop_
_smtbx_masks_void_nr
_smtbx_masks_void_average_x
_smtbx_masks_void_average_y
_smtbx_masks_void_average_z
_smtbx_masks_void_volume
_smtbx_masks_void_count_electrons
_smtbx_masks_void_content
1 0.000 0.000 0.140 10.1 2.0 ?
2 0.000 0.000 0.360 10.1 2.0 ?
3 0.000 0.000 0.640 10.1 2.0 ?
4 0.000 0.000 0.860 10.1 2.0 ?
5 0.333 0.667 0.306 10.1 2.0 ?
6 0.333 0.667 0.527 10.1 2.0 ?
7 0.333 0.667 0.027 10.1 2.0 ?
8 0.333 0.667 0.806 10.1 2.0 ?
9 0.667 0.333 0.194 10.1 2.0 ?
10 0.667 0.333 0.973 10.1 2.0 ?
11 0.667 0.333 0.473 10.1 2.0 ?
12 0.667 0.333 0.694 10.1 2.0 ?
